data_2200890
loop_
_publ_author_name
'Ayg\"un, Muhittin'
'\"Ozt\"urk, Sema'
'Aydo\~gan, Feray'

_publ_section_title
;
 4,6-Dimethyl-2-(2,4-dimethylphenyliminomethyl)quinoline
;
_journal_issue 2
_journal_name_full 'Acta Crystallographica Section E'
_journal_page_first o158
_journal_page_last o159
_journal_paper_doi 10.1107/S1600536802000788
_journal_volume 58
_journal_year 2002
_chemical_formula_iupac 'C20 H20 N2'
_chemical_formula_moiety 'C20 H20 N2'
_chemical_formula_sum 'C20 H20 N2'
_chemical_formula_weight 288.38
_chemical_name_systematic
;
4,6-Dimethylquinoline-2-[N-(2,4-dimethylphenyl)formimidoyl]
;
_space_group_IT_number 2
_symmetry_cell_setting triclinic
_symmetry_space_group_name_Hall '-P 1'
_symmetry_space_group_name_H-M 'P -1'
_atom_sites_solution_hydrogens geom
_atom_sites_solution_primary direct
_atom_sites_solution_secondary difmap
_audit_creation_method SHELXL-97
_cell_angle_alpha 84.559(2)
_cell_angle_beta 84.522(2)
_cell_angle_gamma 68.944(2)
_cell_formula_units_Z 2
_cell_length_a 7.4939(6)
_cell_length_b 9.6449(8)
_cell_length_c 12.1632(9)
_cell_measurement_reflns_used 2189
_cell_measurement_temperature 293(2)
_cell_measurement_theta_max 27.5
_cell_measurement_theta_min 2.74
_cell_volume 814.95(11)
_computing_cell_refinement 'SAINT (Siemens, 1996)'
_computing_data_collection 'SMART (Siemens, 1996)'
_computing_data_reduction SAINT
_computing_molecular_graphics 'ORTEPIII (Burnett & Johnson, 1996)'
_computing_publication_material SHELXL97
_computing_structure_refinement 'SHELXL97 (Sheldrick, 1997)'
_computing_structure_solution 'SHELXS97 (Sheldrick, 1997)'
_diffrn_ambient_temperature 294(2)
_diffrn_detector_area_resol_mean 8.33
_diffrn_measured_fraction_theta_full .960
_diffrn_measured_fraction_theta_max .960
_diffrn_measurement_device_type 'Siemens SMART 1000 CCD area-detector'
_diffrn_measurement_method \w
_diffrn_radiation_monochromator graphite
_diffrn_radiation_source 'fine-focus sealed tube'
_diffrn_radiation_type MoK\a
_diffrn_radiation_wavelength .71073
_diffrn_reflns_av_R_equivalents .0257
_diffrn_reflns_av_sigmaI/netI .0558
_diffrn_reflns_limit_h_max 9
_diffrn_reflns_limit_h_min -9
_diffrn_reflns_limit_k_max 12
_diffrn_reflns_limit_k_min -12
_diffrn_reflns_limit_l_max 15
_diffrn_reflns_limit_l_min -10
_diffrn_reflns_number 5288
_diffrn_reflns_theta_full 27.50
_diffrn_reflns_theta_max 27.50
_diffrn_reflns_theta_min 2.74
_diffrn_standards_decay_% negligible
_exptl_absorpt_coefficient_mu .069
_exptl_absorpt_correction_type none
_exptl_crystal_colour colorless
_exptl_crystal_density_diffrn 1.175
_exptl_crystal_density_meas ?
_exptl_crystal_density_method 'not measured'
_exptl_crystal_description needle
_exptl_crystal_F_000 308
_exptl_crystal_size_max .42
_exptl_crystal_size_mid .30
_exptl_crystal_size_min .08
_refine_diff_density_max .170
_refine_diff_density_min -.160
_refine_ls_extinction_method none
_refine_ls_goodness_of_fit_ref 1.032
_refine_ls_hydrogen_treatment mixed
_refine_ls_matrix_type full
_refine_ls_number_parameters 235
_refine_ls_number_reflns 3600
_refine_ls_number_restraints 0
_refine_ls_restrained_S_all 1.032
_refine_ls_R_factor_all .1121
_refine_ls_R_factor_gt .0631
_refine_ls_shift/su_max .003
_refine_ls_shift/su_mean .000
_refine_ls_structure_factor_coef Fsqd
_refine_ls_weighting_details 'calc w = 1/[\s^2^(Fo^2^)+(0.0792P)^2^+0.1802P] where P = (Fo^2^+2Fc^2^)/3'
_refine_ls_weighting_scheme calc
_refine_ls_wR_factor_gt .1536
_refine_ls_wR_factor_ref .1903
_reflns_number_gt 2078
_reflns_number_total 3600
_reflns_threshold_expression I>2\s(I)
_cod_data_source_file cv6081.cif
_cod_data_source_block I
_cod_depositor_comments
;
The following automatic conversions were performed:
'_symmetry_cell_setting' value 'Triclinic' changed to 'triclinic'
according to '/home/saulius/struct/CIF-dictionaries/cif_core.dic'
dictionary named 'cif_core.dic' version 2.4.1 from 2010-06-29.

Automatic conversion script
Id: cif_fix_enum 1527 2010-12-29 10:47:43Z saulius 

The following automatic conversions were performed:

'_symmetry_cell_setting' value 'Triclinic' changed to 'triclinic'
according to /home/saulius/struct/CIF-dictionaries/cif_core.dic
dictionary named 'cif_core.dic' version 2.4.1 from 2010-06-29.

Automatic conversion script
Id: cif_fix_values 1715 2011-07-08 13:25:40Z adriana 

The following automatic conversions were performed:

'_exptl_crystal_density_meas' value 'none' was changed to '?' - the
value is perceived as not measured.

Automatic conversion script
Id: cif_fix_values 3008 2015-01-20 13:52:24Z robertas 
;
_cod_database_code 2200890
_cod_database_fobs_code 2200890

loop_
_symmetry_equiv_pos_as_xyz
'x, y, z'
'-x, -y, -z'

loop_
_atom_site_label
_atom_site_fract_x
_atom_site_fract_y
_atom_site_fract_z
_atom_site_U_iso_or_equiv
_atom_site_adp_type
_atom_site_calc_flag
_atom_site_refinement_flags
_atom_site_occupancy
_atom_site_disorder_assembly
_atom_site_disorder_group
_atom_site_type_symbol
N1 .7090(3) .1756(2) .25376(15) .0533(5) Uani d . 1 . . N
N2 .7675(3) .5216(2) .20649(15) .0550(5) Uani d . 1 . . N
C1 .7143(3) .3018(3) .28407(18) .0497(5) Uani d . 1 . . C
C2 .7217(3) .3300(3) .39523(18) .0496(5) Uani d . 1 . . C
C3 .7306(3) .2230(3) .47835(18) .0493(5) Uani d . 1 . . C
C4 .7350(3) .0816(2) .44846(17) .0458(5) Uani d . 1 . . C
C5 .7537(3) -.0413(3) .5249(2) .0533(6) Uani d . 1 . . C
C6 .7571(3) -.1752(3) .4936(2) .0566(6) Uani d . 1 . . C
C7 .7408(4) -.1890(3) .3809(2) .0607(7) Uani d . 1 . . C
C8 .7225(4) -.0733(3) .3042(2) .0583(6) Uani d . 1 . . C
C9 .7217(3) .0642(2) .33519(18) .0478(5) Uani d . 1 . . C
C10 .7369(4) .2512(3) .59708(19) .0618(7) Uani d . 1 . . C
H10A .7358 .3504 .6013 .093 Uiso calc R 1 . . H
H10B .8517 .1809 .6265 .093 Uiso calc R 1 . . H
H10C .6271 .2405 .6393 .093 Uiso calc R 1 . . H
C11 .7802(4) -.3062(3) .5773(2) .0735(8) Uani d . 1 . . C
H11A .7752 -.2746 .6504 .110 Uiso calc R 1 . . H
H11B .9014 -.3833 .5620 .110 Uiso calc R 1 . . H
H11C .6787 -.3435 .5725 .110 Uiso calc R 1 . . H
C12 .7170(3) .4135(3) .19309(19) .0535(6) Uani d . 1 . . C
C13 .7711(4) .6248(3) .11542(18) .0529(6) Uani d . 1 . . C
C14 .6163(4) .6895(3) .0497(2) .0660(7) Uani d . 1 . . C
C15 .6192(5) .7954(3) -.0348(2) .0730(8) Uani d . 1 . . C
C16 .7759(4) .8393(3) -.0558(2) .0649(7) Uani d . 1 . . C
C17 .9302(4) .7736(3) .0097(2) .0609(7) Uani d . 1 . . C
C18 .9312(4) .6672(3) .09544(18) .0532(6) Uani d . 1 . . C
C19 1.1028(4) .5964(3) .1631(2) .0740(8) Uani d . 1 . . C
H19A 1.1733 .4979 .1401 .111 Uiso calc R 1 . . H
H19B 1.0611 .5909 .2399 .111 Uiso calc R 1 . . H
H19C 1.1835 .6552 .1524 .111 Uiso calc R 1 . . H
C20 .7820(5) .9555(4) -.1475(3) .0958(11) Uani d . 1 . . C
H20A .6608 .9952 -.1802 .144 Uiso calc R 1 . . H
H20B .8812 .9107 -.2028 .144 Uiso calc R 1 . . H
H20C .8080 1.0344 -.1175 .144 Uiso calc R 1 . . H
H2 .718(3) .426(3) .4115(17) .054(6) Uiso d . 1 . . H
H5 .767(3) -.032(2) .6013(19) .051(6) Uiso d . 1 . . H
H7 .741(4) -.279(3) .360(2) .073(8) Uiso d . 1 . . H
H8 .716(4) -.083(3) .223(2) .065(7) Uiso d . 1 . . H
H12 .684(3) .394(3) .118(2) .061(7) Uiso d . 1 . . H
H15 .501(4) .663(3) .067(2) .069(7) Uiso d . 1 . . H
H16 .504(5) .838(3) -.081(2) .095(10) Uiso d . 1 . . H
H18 1.044(4) .802(3) -.003(2) .078(8) Uiso d . 1 . . H

loop_
_atom_site_aniso_label
_atom_site_aniso_U_11
_atom_site_aniso_U_22
_atom_site_aniso_U_33
_atom_site_aniso_U_12
_atom_site_aniso_U_13
_atom_site_aniso_U_23
N1 .0576(12) .0546(12) .0529(11) -.0256(10) -.0008(9) -.0084(9)
N2 .0658(13) .0530(12) .0504(11) -.0270(10) -.0014(9) -.0022(9)
C1 .0483(13) .0528(13) .0521(13) -.0227(11) -.0008(10) -.0057(10)
C2 .0565(14) .0464(13) .0527(13) -.0256(11) -.0023(10) -.0071(10)
C3 .0448(13) .0556(14) .0530(13) -.0233(11) -.0038(10) -.0076(11)
C4 .0401(12) .0476(12) .0524(12) -.0188(10) -.0008(9) -.0047(10)
C5 .0475(13) .0565(14) .0578(14) -.0215(11) -.0037(11) -.0007(11)
C6 .0437(13) .0509(14) .0763(16) -.0197(11) -.0002(11) -.0015(12)
C7 .0548(15) .0481(14) .0839(18) -.0227(12) .0018(12) -.0152(13)
C8 .0580(15) .0565(15) .0660(16) -.0251(12) .0002(12) -.0152(12)
C9 .0438(12) .0500(13) .0536(12) -.0209(11) -.0019(9) -.0071(10)
C10 .0761(17) .0659(16) .0529(14) -.0347(14) -.0067(12) -.0080(12)
C11 .0629(17) .0545(16) .101(2) -.0221(14) -.0043(15) .0090(15)
C12 .0572(14) .0562(14) .0495(13) -.0228(12) -.0029(11) -.0046(11)
C13 .0652(15) .0524(14) .0450(12) -.0261(12) .0022(11) -.0066(10)
C14 .0662(18) .0701(18) .0663(16) -.0310(15) -.0067(13) .0029(13)
C15 .078(2) .0729(19) .0627(16) -.0213(16) -.0099(14) .0072(14)
C16 .0807(19) .0568(15) .0499(13) -.0197(14) .0103(13) -.0010(11)
C17 .0704(17) .0611(16) .0542(14) -.0294(14) .0116(12) -.0083(12)
C18 .0634(15) .0522(13) .0460(12) -.0228(12) .0033(10) -.0095(10)
C19 .0692(18) .087(2) .0704(17) -.0342(16) -.0084(14) .0031(15)
C20 .113(3) .087(2) .074(2) -.028(2) .0066(18) .0216(17)

loop_
_atom_type_symbol
_atom_type_description
_atom_type_scat_dispersion_real
_atom_type_scat_dispersion_imag
_atom_type_scat_source
C C .0033 .0016 'International Tables Vol C Tables 4.2.6.8 and 6.1.1.4'
H H .0000 .0000 'International Tables Vol C Tables 4.2.6.8 and 6.1.1.4'
N N .0061 .0033 'International Tables Vol C Tables 4.2.6.8 and 6.1.1.4'

loop_
_geom_angle_atom_site_label_1
_geom_angle_atom_site_label_2
_geom_angle_atom_site_label_3
_geom_angle
_geom_angle_publ_flag
C1 N1 C9 117.2(2) yes
C12 N2 C13 119.4(2) yes
N1 C1 C2 123.6(2) ?
N1 C1 C12 115.4(2) yes
C2 C1 C12 121.0(2) ?
C3 C2 C1 120.6(2) ?
C3 C2 H2 120.3(13) ?
C1 C2 H2 119.0(13) ?
C2 C3 C4 117.6(2) ?
C2 C3 C10 121.4(2) yes
C4 C3 C10 121.0(2) ?
C5 C4 C9 118.3(2) ?
C5 C4 C3 123.6(2) yes
C9 C4 C3 118.04(19) ?
C6 C5 C4 122.2(2) ?
C6 C5 H5 118.8(13) ?
C4 C5 H5 119.0(13) ?
C5 C6 C7 118.4(2) ?
C5 C6 C11 121.1(2) ?
C7 C6 C11 120.5(2) ?
C8 C7 C6 121.4(2) ?
C8 C7 H7 120.1(16) ?
C6 C7 H7 118.5(16) ?
C7 C8 C9 120.7(2) ?
C7 C8 H8 121.8(14) ?
C9 C8 H8 117.4(14) ?
N1 C9 C8 118.2(2) yes
N1 C9 C4 122.85(19) ?
C8 C9 C4 119.0(2) ?
C3 C10 H10A 109.5 ?
C3 C10 H10B 109.5 ?
H10A C10 H10B 109.5 ?
C3 C10 H10C 109.5 ?
H10A C10 H10C 109.5 ?
H10B C10 H10C 109.5 ?
C6 C11 H11A 109.5 ?
C6 C11 H11B 109.5 ?
H11A C11 H11B 109.5 ?
C6 C11 H11C 109.5 ?
H11A C11 H11C 109.5 ?
H11B C11 H11C 109.5 ?
N2 C12 C1 121.6(2) yes
N2 C12 H12 122.2(13) ?
C1 C12 H12 116.0(13) ?
C14 C13 C18 119.5(2) ?
C14 C13 N2 121.9(2) ?
C18 C13 N2 118.6(2) ?
C15 C14 C13 120.8(3) ?
C15 C14 H15 120.4(15) ?
C13 C14 H15 118.7(14) ?
C16 C15 C14 120.7(3) ?
C16 C15 H16 121.4(17) ?
C14 C15 H16 118.0(17) ?
C15 C16 C17 118.1(2) ?
C15 C16 C20 121.6(3) ?
C17 C16 C20 120.3(3) ?
C16 C17 C18 122.5(2) ?
C16 C17 H18 120.2(15) ?
C18 C17 H18 117.2(15) ?
C17 C18 C13 118.4(2) ?
C17 C18 C19 120.9(2) ?
C13 C18 C19 120.7(2) ?
C18 C19 H19A 109.5 ?
C18 C19 H19B 109.5 ?
H19A C19 H19B 109.5 ?
C18 C19 H19C 109.5 ?
H19A C19 H19C 109.5 ?
H19B C19 H19C 109.5 ?
C16 C20 H20A 109.5 ?
C16 C20 H20B 109.5 ?
H20A C20 H20B 109.5 ?
C16 C20 H20C 109.5 ?
H20A C20 H20C 109.5 ?
H20B C20 H20C 109.5 ?

loop_
_geom_bond_atom_site_label_1
_geom_bond_atom_site_label_2
_geom_bond_site_symmetry_2
_geom_bond_distance
_geom_bond_publ_flag
N1 C1 . 1.320(3) yes
N1 C9 . 1.373(3) yes
N2 C12 . 1.259(3) yes
N2 C13 . 1.423(3) yes
C1 C2 . 1.414(3) ?
C1 C12 . 1.473(3) yes
C2 C3 . 1.363(3) ?
C2 H2 . .95(2) ?
C3 C4 . 1.432(3) ?
C3 C10 . 1.503(3) yes
C4 C5 . 1.409(3) ?
C4 C9 . 1.421(3) yes
C5 C6 . 1.372(3) ?
C5 H5 . .96(2) ?
C6 C7 . 1.410(4) ?
C6 C11 . 1.515(3) yes
C7 C8 . 1.361(4) ?
C7 H7 . .93(3) ?
C8 C9 . 1.410(3) ?
C8 H8 . 1.01(2) ?
C10 H10A . .9600 ?
C10 H10B . .9600 ?
C10 H10C . .9600 ?
C11 H11A . .9600 ?
C11 H11B . .9600 ?
C11 H11C . .9600 ?
C12 H12 . 1.03(2) ?
C13 C14 . 1.392(3) ?
C13 C18 . 1.394(3) ?
C14 C15 . 1.383(4) ?
C14 H15 . .99(3) ?
C15 C16 . 1.380(4) ?
C15 H16 . 1.01(3) ?
C16 C17 . 1.387(4) ?
C16 C20 . 1.514(3) yes
C17 C18 . 1.391(3) ?
C17 H18 . .98(3) ?
C18 C19 . 1.504(3) yes
C19 H19A . .9600 ?
C19 H19B . .9600 ?
C19 H19C . .9600 ?
C20 H20A . .9600 ?
C20 H20B . .9600 ?
C20 H20C . .9600 ?

loop_
_cod_related_entry_id
_cod_related_entry_database
_cod_related_entry_code
1 ChemSpider 30654645
